data_8102026
loop_
_publ_author_name
'Maisel, H.'
'Glatz, G.'
'Irrgang, T.'
'Kempe, R.'

_publ_section_title
;Crystal structure of dicyclohexyl-2,2'-dipyridylamido-phosphane,
 C~22~H~30~N~3~P
;
_journal_issue 3
_journal_name_full 'Zeitschrift f\"ur Kristallographie - New Crystal Structures'
_journal_page_first 411
_journal_page_last 412
_journal_volume 221
_journal_year 2006
_chemical_formula_sum 'C22 H30 N3 P'
_chemical_formula_weight 367.46
_chemical_name_systematic
;
 dicyclohexyl-2,2'-dipyridylamidophosphane
;
_space_group_IT_number 14
_symmetry_cell_setting monoclinic
_symmetry_space_group_name_Hall '-P 2yn'
_symmetry_space_group_name_H-M 'P 1 21/n 1'
_atom_sites_solution_hydrogens geom
_atom_sites_solution_primary direct
_atom_sites_solution_secondary difmap
_audit_creation_method SHELXL-97
_cell_angle_alpha 90.00
_cell_angle_beta 101.528(7)
_cell_angle_gamma 90.00
_cell_formula_units_Z 4
_cell_length_a 14.0180(8)
_cell_length_b 9.8710(12)
_cell_length_c 14.9290(13)
_cell_measurement_reflns_used all
_cell_measurement_temperature 191(2)
_cell_volume 2024.1(3)
_computing_data_collection X-AREA-STOE
_computing_structure_refinement 'SHELXL-97 (Sheldrick, 1997)'
_computing_structure_solution SIR-97
_diffrn_ambient_temperature 191(2)
_diffrn_measured_fraction_theta_full 0.982
_diffrn_measured_fraction_theta_max 0.982
_diffrn_measurement_device_type 'Stoe IPDS II'
_diffrn_radiation_monochromator graphite
_diffrn_radiation_source 'fine-focus sealed tube'
_diffrn_radiation_type MoK\a
_diffrn_radiation_wavelength 0.71069
_diffrn_reflns_av_R_equivalents 0.0742
_diffrn_reflns_av_sigmaI/netI 0.0579
_diffrn_reflns_limit_h_max 17
_diffrn_reflns_limit_h_min -17
_diffrn_reflns_limit_k_max 12
_diffrn_reflns_limit_k_min -12
_diffrn_reflns_limit_l_max 18
_diffrn_reflns_limit_l_min -18
_diffrn_reflns_number 25630
_diffrn_reflns_theta_full 25.81
_diffrn_reflns_theta_max 25.81
_diffrn_reflns_theta_min 1.82
_exptl_absorpt_coefficient_mu 0.146
_exptl_absorpt_correction_type none
_exptl_crystal_colour yellow
_exptl_crystal_density_diffrn 1.206
_exptl_crystal_density_method 'not measured'
_exptl_crystal_description prism
_exptl_crystal_F_000 792
_exptl_crystal_size_max 0.25
_exptl_crystal_size_mid 0.23
_exptl_crystal_size_min 0.19
_refine_diff_density_max 0.305
_refine_diff_density_min -0.196
_refine_diff_density_rms 0.044
_refine_ls_extinction_method none
_refine_ls_goodness_of_fit_ref 0.983
_refine_ls_hydrogen_treatment mixed
_refine_ls_matrix_type full
_refine_ls_number_parameters 235
_refine_ls_number_reflns 3824
_refine_ls_number_restraints 0
_refine_ls_restrained_S_all 0.983
_refine_ls_R_factor_all 0.0925
_refine_ls_R_factor_gt 0.0550
_refine_ls_shift/su_max 0.000
_refine_ls_shift/su_mean 0.000
_refine_ls_structure_factor_coef Fsqd
_refine_ls_weighting_details 'calc w=1/[\s^2^(Fo^2^)+(0.0639P)^2^+0.0000P] where P=(Fo^2^+2Fc^2^)/3'
_refine_ls_weighting_scheme calc
_refine_ls_wR_factor_gt 0.1092
_refine_ls_wR_factor_ref 0.1207
_reflns_number_gt 2629
_reflns_number_total 3824
_reflns_threshold_expression >2sigma(I)
_cod_data_source_file 1267-1844.cff
_cod_data_source_block k328m
_cod_depositor_comments
;
The following automatic conversions were performed:

'_exptl_absorpt_correction_type' tag value 'no' was replaced with
'none' value.

Automatic conversion script
Id: cif_fix_values 1646 2011-03-28 12:23:43Z adriana 
;
_cod_original_sg_symbol_H-M P12(1)/n1
_cod_database_code 8102026
_cell_measurement_2theta_min 2.78
_cell_measurement_2theta_max 51.98

loop_
_symmetry_equiv_pos_as_xyz
'x, y, z'
'-x+1/2, y+1/2, -z+1/2'
'-x, -y, -z'
'x-1/2, -y-1/2, z-1/2'

loop_
_atom_site_label
_atom_site_type_symbol
_atom_site_fract_x
_atom_site_fract_y
_atom_site_fract_z
_atom_site_U_iso_or_equiv
_atom_site_adp_type
_atom_site_occupancy
_atom_site_symmetry_multiplicity
_atom_site_Wyckoff_symbol
_atom_site_calc_flag
_atom_site_refinement_flags
_atom_site_disorder_assembly
_atom_site_disorder_group
C1 C 0.83982(18) 0.2877(2) 0.10021(15) 0.0331(6) Uani 1 4 e d . . .
H1 H 0.8840 0.3675 0.1156 0.040 Uiso 1 4 e calc R . .
C2 C 0.8579(2) 0.2223(3) 0.01245(16) 0.0412(6) Uani 1 4 e d . . .
H2A H 0.9274 0.1970 0.0205 0.049 Uiso 1 4 e calc R . .
H2B H 0.8187 0.1386 0.0001 0.049 Uiso 1 4 e calc R . .
C3 C 0.8314(2) 0.3178(3) -0.06887(17) 0.0474(7) Uani 1 4 e d . . .
H3A H 0.8747 0.3980 -0.0589 0.057 Uiso 1 4 e calc R . .
H3B H 0.8420 0.2712 -0.1248 0.057 Uiso 1 4 e calc R . .
C4 C 0.7268(2) 0.3638(3) -0.08261(17) 0.0469(7) Uani 1 4 e d . . .
H4A H 0.6831 0.2849 -0.0986 0.056 Uiso 1 4 e calc R . .
H4B H 0.7131 0.4291 -0.1339 0.056 Uiso 1 4 e calc R . .
C5 C 0.7072(2) 0.4300(3) 0.00343(16) 0.0432(6) Uani 1 4 e d . . .
H5A H 0.6374 0.4542 -0.0056 0.052 Uiso 1 4 e calc R . .
H5B H 0.7457 0.5144 0.0155 0.052 Uiso 1 4 e calc R . .
C6 C 0.73368(18) 0.3355(3) 0.08577(16) 0.0406(6) Uani 1 4 e d . . .
H6A H 0.6901 0.2556 0.0765 0.049 Uiso 1 4 e calc R . .
H6B H 0.7233 0.3834 0.1413 0.049 Uiso 1 4 e calc R . .
C7 C 0.90522(18) 0.2698(2) 0.30051(15) 0.0327(6) Uani 1 4 e d . . .
H7 H 0.9599 0.3291 0.2903 0.039 Uiso 1 4 e calc R . .
C8 C 0.8240(2) 0.3581(3) 0.32076(18) 0.0585(9) Uani 1 4 e d . . .
H8A H 0.7664 0.3010 0.3227 0.070 Uiso 1 4 e calc R . .
H8B H 0.8054 0.4249 0.2709 0.070 Uiso 1 4 e calc R . .
C9 C 0.8536(2) 0.4327(3) 0.41106(18) 0.0601(9) Uani 1 4 e d . . .
H9A H 0.9057 0.4983 0.4063 0.072 Uiso 1 4 e calc R . .
H9B H 0.7970 0.4843 0.4233 0.072 Uiso 1 4 e calc R . .
C10 C 0.8890(2) 0.3388(3) 0.48930(16) 0.0487(7) Uani 1 4 e d . . .
H10A H 0.8349 0.2797 0.4990 0.058 Uiso 1 4 e calc R . .
H10B H 0.9114 0.3920 0.5458 0.058 Uiso 1 4 e calc R . .
C11 C 0.9716(2) 0.2526(3) 0.47018(18) 0.0576(9) Uani 1 4 e d . . .
H11A H 0.9912 0.1870 0.5207 0.069 Uiso 1 4 e calc R . .
H11B H 1.0283 0.3112 0.4676 0.069 Uiso 1 4 e calc R . .
C12 C 0.9424(2) 0.1759(3) 0.38005(17) 0.0512(7) Uani 1 4 e d . . .
H12A H 0.9994 0.1253 0.3678 0.061 Uiso 1 4 e calc R . .
H12B H 0.8910 0.1093 0.3855 0.061 Uiso 1 4 e calc R . .
C13 C 0.96112(17) -0.0628(2) 0.18067(15) 0.0328(5) Uani 1 4 e d . . .
C14 C 0.9285(2) -0.1272(3) 0.09995(17) 0.0454(7) Uani 1 4 e d . . .
H14 H 0.9117 -0.0774 0.0446 0.054 Uiso 1 4 e calc R . .
C15 C 0.9203(2) -0.2667(3) 0.1003(2) 0.0593(9) Uani 1 4 e d . . .
H15 H 0.8971 -0.3145 0.0450 0.071 Uiso 1 4 e calc R . .
C16 C 0.9459(2) -0.3352(3) 0.1808(2) 0.0605(8) Uani 1 4 e d . . .
H16 H 0.9412 -0.4311 0.1829 0.073 Uiso 1 4 e calc R . .
C17 C 0.9781(3) -0.2624(3) 0.2573(2) 0.0734(11) Uani 1 4 e d . . .
H17 H 0.9954 -0.3103 0.3134 0.088 Uiso 1 4 e calc R . .
C18 C 1.05838(17) 0.1395(2) 0.17694(14) 0.0313(5) Uani 1 4 e d . . .
C19 C 1.13749(19) 0.0596(3) 0.16553(16) 0.0385(6) Uani 1 4 e d . . .
H19 H 1.1319 -0.0363 0.1621 0.046 Uiso 1 4 e calc R . .
C20 C 1.2234(2) 0.1225(3) 0.15931(17) 0.0453(7) Uani 1 4 e d . . .
H20 H 1.2778 0.0702 0.1507 0.054 Uiso 1 4 e calc R . .
C21 C 1.2306(2) 0.2614(3) 0.16553(18) 0.0463(7) Uani 1 4 e d . . .
H21 H 1.2896 0.3069 0.1626 0.056 Uiso 1 4 e calc R . .
C22 C 1.14914(19) 0.3314(3) 0.17614(16) 0.0414(6) Uani 1 4 e d . . .
H22 H 1.1535 0.4273 0.1800 0.050 Uiso 1 4 e calc R . .
N1 N 0.9873(2) -0.1273(2) 0.25962(15) 0.0615(7) Uani 1 4 e d . . .
N2 N 0.96915(14) 0.08210(19) 0.18322(12) 0.0315(5) Uani 1 4 e d . . .
N3 N 1.06395(15) 0.2744(2) 0.18146(13) 0.0367(5) Uani 1 4 e d . . .
P1 P 0.86312(5) 0.16527(6) 0.19676(4) 0.03038(18) Uani 1 4 e d . . .

loop_
_atom_site_aniso_label
_atom_site_aniso_U_11
_atom_site_aniso_U_22
_atom_site_aniso_U_33
_atom_site_aniso_U_23
_atom_site_aniso_U_13
_atom_site_aniso_U_12
C1 0.0384(14) 0.0302(14) 0.0293(12) -0.0004(10) 0.0032(10) -0.0021(11)
C2 0.0508(16) 0.0420(16) 0.0312(13) 0.0025(11) 0.0092(11) 0.0060(13)
C3 0.0600(18) 0.0507(18) 0.0328(13) 0.0062(12) 0.0119(12) 0.0079(14)
C4 0.0596(18) 0.0472(17) 0.0314(13) 0.0070(11) 0.0032(12) -0.0001(14)
C5 0.0434(15) 0.0425(16) 0.0399(14) -0.0010(12) -0.0004(11) 0.0057(13)
C6 0.0414(14) 0.0475(16) 0.0312(12) -0.0022(11) 0.0029(10) 0.0042(13)
C7 0.0372(14) 0.0357(14) 0.0255(12) -0.0034(10) 0.0071(10) -0.0046(11)
C8 0.0649(19) 0.066(2) 0.0381(14) -0.0123(13) -0.0066(13) 0.0295(16)
C9 0.071(2) 0.064(2) 0.0406(15) -0.0141(14) 0.0002(14) 0.0297(17)
C10 0.0521(17) 0.0635(19) 0.0308(12) -0.0112(13) 0.0092(11) 0.0012(15)
C11 0.065(2) 0.069(2) 0.0327(15) -0.0081(13) -0.0056(13) 0.0209(16)
C12 0.0651(18) 0.0522(18) 0.0312(13) -0.0047(12) -0.0029(12) 0.0179(15)
C13 0.0351(13) 0.0308(13) 0.0333(12) -0.0015(10) 0.0089(10) 0.0003(11)
C14 0.0552(18) 0.0435(17) 0.0352(13) -0.0044(11) 0.0035(12) 0.0017(13)
C15 0.070(2) 0.050(2) 0.0540(19) -0.0243(15) 0.0051(16) -0.0083(16)
C16 0.077(2) 0.0309(16) 0.077(2) -0.0019(16) 0.0239(17) -0.0111(15)
C17 0.129(3) 0.0400(19) 0.0492(19) 0.0124(14) 0.0125(19) 0.0016(19)
C18 0.0376(14) 0.0334(15) 0.0222(11) 0.0021(9) 0.0043(9) -0.0014(11)
C19 0.0430(15) 0.0390(15) 0.0351(13) -0.0010(11) 0.0114(11) 0.0012(12)
C20 0.0427(16) 0.0545(19) 0.0411(14) 0.0009(12) 0.0139(11) 0.0056(13)
C21 0.0370(16) 0.060(2) 0.0431(15) 0.0072(13) 0.0106(12) -0.0083(14)
C22 0.0444(15) 0.0388(15) 0.0410(13) 0.0042(12) 0.0082(11) -0.0095(13)
N1 0.105(2) 0.0373(15) 0.0377(13) 0.0048(10) 0.0040(13) 0.0013(14)
N2 0.0350(11) 0.0269(11) 0.0330(10) -0.0006(8) 0.0075(8) -0.0021(9)
N3 0.0382(12) 0.0341(12) 0.0382(11) 0.0021(9) 0.0086(9) -0.0044(10)
P1 0.0321(3) 0.0307(3) 0.0279(3) -0.0005(3) 0.0048(2) -0.0025(3)

loop_
_atom_type_symbol
_atom_type_description
_atom_type_scat_dispersion_real
_atom_type_scat_dispersion_imag
_atom_type_scat_source
C C 0.0033 0.0016 'International Tables Vol C Tables 4.2.6.8 and 6.1.1.4'
H H 0.0000 0.0000 'International Tables Vol C Tables 4.2.6.8 and 6.1.1.4'
N N 0.0061 0.0033 'International Tables Vol C Tables 4.2.6.8 and 6.1.1.4'
P P 0.1023 0.0942 'International Tables Vol C Tables 4.2.6.8 and 6.1.1.4'

loop_
_geom_angle_atom_site_label_1
_geom_angle_atom_site_label_2
_geom_angle_atom_site_label_3
_geom_angle
_geom_angle_site_symmetry_1
_geom_angle_site_symmetry_3
_geom_angle_publ_flag
C2 C1 C6 109.39(19) . . ?
C2 C1 P1 110.94(17) . . ?
C6 C1 P1 108.91(16) . . ?
C3 C2 C1 111.5(2) . . ?
C4 C3 C2 111.7(2) . . ?
C3 C4 C5 110.6(2) . . ?
C4 C5 C6 111.2(2) . . ?
C5 C6 C1 112.0(2) . . ?
C8 C7 C12 110.5(2) . . ?
C8 C7 P1 111.15(17) . . ?
C12 C7 P1 108.42(18) . . ?
C7 C8 C9 112.0(2) . . ?
C10 C9 C8 112.4(3) . . ?
C9 C10 C11 110.4(2) . . ?
C10 C11 C12 111.4(2) . . ?
C7 C12 C11 112.2(2) . . ?
N1 C13 C14 123.3(2) . . ?
N1 C13 N2 116.7(2) . . ?
C14 C13 N2 120.0(2) . . ?
C13 C14 C15 118.4(3) . . ?
C16 C15 C14 119.4(3) . . ?
C17 C16 C15 117.9(3) . . ?
N1 C17 C16 124.5(3) . . ?
N3 C18 N2 116.5(2) . . ?
N3 C18 C19 121.9(2) . . ?
N2 C18 C19 121.5(2) . . ?
C20 C19 C18 118.7(3) . . ?
C21 C20 C19 119.9(3) . . ?
C22 C21 C20 117.3(3) . . ?
N3 C22 C21 124.7(3) . . ?
C13 N1 C17 116.6(2) . . ?
C18 N2 C13 118.1(2) . . ?
C18 N2 P1 127.83(16) . . ?
C13 N2 P1 114.08(15) . . ?
C18 N3 C22 117.4(2) . . ?
N2 P1 C7 102.83(10) . . ?
N2 P1 C1 103.75(10) . . ?
C7 P1 C1 105.24(11) . . ?

loop_
_geom_bond_atom_site_label_1
_geom_bond_atom_site_label_2
_geom_bond_distance
_geom_bond_site_symmetry_2
_geom_bond_publ_flag
C1 C2 1.526(3) . ?
C1 C6 1.534(3) . ?
C1 P1 1.859(2) . ?
C2 C3 1.523(3) . ?
C3 C4 1.509(4) . ?
C4 C5 1.515(4) . ?
C5 C6 1.529(3) . ?
C7 C8 1.511(4) . ?
C7 C12 1.514(3) . ?
C7 P1 1.857(2) . ?
C8 C9 1.519(4) . ?
C9 C10 1.496(4) . ?
C10 C11 1.509(4) . ?
C11 C12 1.527(4) . ?
C13 N1 1.325(3) . ?
C13 C14 1.358(3) . ?
C13 N2 1.435(3) . ?
C14 C15 1.383(4) . ?
C15 C16 1.362(4) . ?
C16 C17 1.349(4) . ?
C17 N1 1.340(4) . ?
C18 N3 1.334(3) . ?
C18 N2 1.393(3) . ?
C18 C19 1.399(3) . ?
C19 C20 1.375(4) . ?
C20 C21 1.376(4) . ?
C21 C22 1.371(4) . ?
C22 N3 1.337(3) . ?
N2 P1 1.745(2) . ?

loop_
_cod_related_entry_id
_cod_related_entry_database
_cod_related_entry_code
1 ChemSpider 22516302
